data_7101737
loop_
_publ_author_name
'Beekman, Matt'
'Kaduk, James A'
'Huang, Qing'
'Wong-Ng, Winnie'
'Yang, Zhi'
'Wang, Dongli'
'Nolas, George S'

_publ_section_title
;
 Synthesis and crystal structure of Na1-xGe3+z: a novel zeolite-like
 framework phase in the Na-Ge system.
;
_journal_issue 8
_journal_name_full 'Chemical communications (Cambridge, England)'
_journal_page_first 837
_journal_page_last 839
_journal_paper_doi 10.1039/b614048c
_journal_year 2007
_chemical_formula_sum 'Ge3.24 Na'
_chemical_formula_weight 258.53
_chemical_name_common 'Na1-xGe3, neutron, RT'
_chemical_name_systematic ' ?'
_space_group_IT_number 175
_symmetry_cell_setting hexagonal
_symmetry_space_group_name_Hall '-P 6'
_symmetry_space_group_name_H-M 'P 6/m'
_cell_angle_alpha 90.0
_cell_angle_beta 90.0
_cell_angle_gamma 120.0
_cell_formula_units_Z 8
_cell_length_a 15.06406(32)
_cell_length_b 15.06406
_cell_length_c 3.96727(13)
_cell_volume 779.662(26)
_pd_block_id 2006-07-17T09:52|NAGE3_phase1|QHuang||
_pd_phase_name 'Na1-xGe3, neutron, RT'
_cod_data_source_file b614048c.txt
_cod_data_source_block NAGE3RT_phase_1
_cod_database_code 7101737

loop_
_symmetry_equiv_pos_site_id
_symmetry_equiv_pos_as_xyz
1 +x,+y,+z
2 x-y,+x,+z
3 -y,x-y,+z
4 -x,-y,+z
5 y-x,-x,+z
6 +y,y-x,+z
-1 -x,-y,-z
-2 y-x,-x,-z
-3 +y,y-x,-z
-4 +x,+y,-z
-5 x-y,+x,-z
-6 -y,x-y,-z

loop_
_atom_site_aniso_label
_atom_site_aniso_U_11
_atom_site_aniso_U_12
_atom_site_aniso_U_13
_atom_site_aniso_U_22
_atom_site_aniso_U_23
_atom_site_aniso_U_33
Na1' 0.103(14) 0.019(11) 0.0 0.051(10) 0.0 0.076(11)

loop_
_atom_site_type_symbol
_atom_site_label
_atom_site_fract_x
_atom_site_fract_y
_atom_site_fract_z
_atom_site_occupancy
_atom_site_thermal_displace_type
_atom_site_U_iso_or_equiv
_atom_site_symmetry_multiplicity
Ge Ge1 0.36894(32) 0.26661(29) 0.0 1.0 Uiso 0.0108(4) 6
Ge Ge2 0.40687(34) 0.44816(31) 0.0 1.0 Uiso 0.0108(4) 6
Ge Ge3 0.51863(34) 0.1518(4) 0.5 1.0 Uiso 0.0108(4) 6
Ge Ge4 0.4842(4) 0.29957(33) 0.5 1.0 Uiso 0.0108(4) 6
Na Na1 0.66667 0.33333 0.0 1.0 Uiso 0.038(5) 2
Na Na1' 0.2596(13) 0.0682(13) 0.5 1.0 Uani 0.08534 6
Ge Ge5' 0.1083(21) 0.0287(30) 0.140(5) 0.163(4) Uiso 0.052(7) 12

loop_
_atom_type_symbol
_atom_type_number_in_cell
Ge 25.959
Na 8.0

loop_
_pd_block_diffractogram_id
2006-07-17T09:52|NAGE3_H_01|QHuang|NCNR_BT1
